data_4030768
loop_
_publ_author_name
'Silva, Sa\'ul'
'Rodrigues, Paula'
'Bento, Isabel'
'Maycock, Christopher D.'

_publ_section_title
;
 The aza-wharton reaction: syntheses of cyclic allylic amines and vicinal
 hydroxyamines from the respective acylaziridines.
;
_journal_issue 6
_journal_name_full 'The Journal of organic chemistry'
_journal_page_first 3067
_journal_page_last 3074
_journal_paper_doi 10.1021/jo5029387
_journal_volume 80
_journal_year 2015
_chemical_formula_sum 'C13 H15 N O'
_chemical_formula_weight 201.26
_chemical_name_systematic
; 
 ? 
;
_space_group_IT_number 4
_symmetry_space_group_name_Hall 'P 2yb'
_symmetry_space_group_name_H-M 'P 1 21 1'
_atom_sites_solution_hydrogens geom
_atom_sites_solution_primary direct
_atom_sites_solution_secondary difmap
_audit_creation_method SHELXL-97
_cell_angle_alpha 90.00
_cell_angle_beta 105.678(3)
_cell_angle_gamma 90.00
_cell_formula_units_Z 2
_cell_length_a 8.1102(14)
_cell_length_b 5.2791(9)
_cell_length_c 13.309(2)
_cell_measurement_temperature 296(2)
_cell_volume 548.62(16)
_computing_structure_refinement 'SHELXL-97 (Sheldrick, 1997)'
_computing_structure_solution 'SHELXS-97 (Sheldrick, 1990)'
_diffrn_ambient_temperature 296(2)
_diffrn_measured_fraction_theta_full 1.000
_diffrn_measured_fraction_theta_max 1.000
_diffrn_radiation_monochromator graphite
_diffrn_radiation_source 'fine-focus sealed tube'
_diffrn_radiation_type MoK\a
_diffrn_radiation_wavelength 0.71073
_diffrn_reflns_av_R_equivalents 0.0198
_diffrn_reflns_av_sigmaI/netI 0.0312
_diffrn_reflns_limit_h_max 11
_diffrn_reflns_limit_h_min -11
_diffrn_reflns_limit_k_max 7
_diffrn_reflns_limit_k_min -6
_diffrn_reflns_limit_l_max 15
_diffrn_reflns_limit_l_min -19
_diffrn_reflns_number 6471
_diffrn_reflns_theta_full 31.51
_diffrn_reflns_theta_max 31.51
_diffrn_reflns_theta_min 1.59
_exptl_absorpt_coefficient_mu 0.077
_exptl_absorpt_correction_T_max 0.9699
_exptl_absorpt_correction_T_min 0.9000
_exptl_crystal_density_diffrn 1.218
_exptl_crystal_density_method 'not measured'
_exptl_crystal_F_000 216
_exptl_crystal_size_max 1.40
_exptl_crystal_size_mid 0.50
_exptl_crystal_size_min 0.40
_refine_diff_density_max 0.290
_refine_diff_density_min -0.225
_refine_diff_density_rms 0.041
_refine_ls_abs_structure_details 'Flack H D (1983), Acta Cryst. A39, 876-881'
_refine_ls_abs_structure_Flack 0.0(13)
_refine_ls_extinction_method none
_refine_ls_goodness_of_fit_ref 1.026
_refine_ls_hydrogen_treatment mixed
_refine_ls_matrix_type full
_refine_ls_number_parameters 138
_refine_ls_number_reflns 3384
_refine_ls_number_restraints 1
_refine_ls_restrained_S_all 1.026
_refine_ls_R_factor_all 0.0448
_refine_ls_R_factor_gt 0.0385
_refine_ls_shift/su_max 1.626
_refine_ls_shift/su_mean 0.047
_refine_ls_structure_factor_coef Fsqd
_refine_ls_weighting_details 'calc w=1/[\s^2^(Fo^2^)+(0.0606P)^2^+0.0616P] where P=(Fo^2^+2Fc^2^)/3'
_refine_ls_weighting_scheme calc
_refine_ls_wR_factor_gt 0.0976
_refine_ls_wR_factor_ref 0.1017
_reflns_number_gt 3071
_reflns_number_total 3384
_reflns_threshold_expression >2sigma(I)
_cod_data_source_file jo5029387_si_002.cif
_cod_data_source_block shelxl
_cod_depositor_comments 'Adding full bibliography for 4030767--4030768.cif.'
_cod_original_cell_volume 548.60(16)
_cod_database_code 4030768

loop_
_symmetry_equiv_pos_as_xyz
'x, y, z'
'-x, y+1/2, -z'

loop_
_atom_site_label
_atom_site_type_symbol
_atom_site_fract_x
_atom_site_fract_y
_atom_site_fract_z
_atom_site_U_iso_or_equiv
_atom_site_adp_type
_atom_site_occupancy
_atom_site_symmetry_multiplicity
_atom_site_calc_flag
_atom_site_refinement_flags
O1 O -0.27057(13) 0.5771(3) -0.04185(8) 0.0364(3) Uani 1 1 d .
N1 N -0.03244(12) 0.74090(19) 0.20529(7) 0.01706(18) Uani 1 1 d .
C13 C -0.32699(15) 0.8907(3) 0.18631(10) 0.0235(2) Uani 1 1 d .
H4 H -0.4036 1.0335 0.1644 0.028 Uiso 1 1 calc R
H15 H -0.3317 0.8376 0.2552 0.028 Uiso 1 1 calc R
C1 C -0.37617(14) 0.6713(3) 0.10799(9) 0.0218(2) Uani 1 1 d .
H1 H -0.3685 0.5108 0.1445 0.026 Uiso 1 1 calc R
H3 H -0.4924 0.6925 0.0646 0.026 Uiso 1 1 calc R
C2 C -0.25056(14) 0.6780(3) 0.04174(9) 0.0214(2) Uani 1 1 d .
C3 C -0.10160(14) 0.8367(2) 0.09642(9) 0.0202(2) Uani 1 1 d .
H5 H -0.0280 0.9195 0.0587 0.024 Uiso 1 1 calc R
C4 C 0.15176(13) 0.7980(2) 0.24799(8) 0.0171(2) Uani 1 1 d .
H13 H 0.1773 0.9618 0.2209 0.020 Uiso 1 1 calc R
C5 C 0.19373(12) 0.8108(2) 0.36548(8) 0.0158(2) Uani 1 1 d .
C6 C 0.30234(15) 0.9985(2) 0.41960(9) 0.0219(2) Uani 1 1 d .
H9 H 0.3457 1.1197 0.3829 0.026 Uiso 1 1 calc R
C7 C 0.34676(17) 1.0067(3) 0.52810(10) 0.0261(3) Uani 1 1 d .
H8 H 0.4201 1.1324 0.5635 0.031 Uiso 1 1 calc R
C8 C 0.28220(16) 0.8287(3) 0.58312(9) 0.0251(2) Uani 1 1 d .
H2 H 0.3116 0.8345 0.6556 0.030 Uiso 1 1 calc R
C9 C -0.14539(15) 0.9606(2) 0.18664(9) 0.0207(2) Uani 1 1 d .
H14 H -0.1000 1.1289 0.2101 0.025 Uiso 1 1 calc R
C10 C 0.17330(16) 0.6409(3) 0.53016(9) 0.0240(2) Uani 1 1 d .
H7 H 0.1295 0.5209 0.5672 0.029 Uiso 1 1 calc R
C11 C 0.12954(15) 0.6318(2) 0.42180(9) 0.0203(2) Uani 1 1 d .
H6 H 0.0568 0.5052 0.3866 0.024 Uiso 1 1 calc R
C12 C 0.25290(15) 0.5909(3) 0.21156(10) 0.0256(3) Uani 1 1 d .
H12 H 0.2279 0.5948 0.1368 0.038 Uiso 1 1 calc R
H10 H 0.2214 0.4289 0.2334 0.038 Uiso 1 1 calc R
H11 H 0.3732 0.6185 0.2415 0.038 Uiso 1 1 calc R

loop_
_atom_site_aniso_label
_atom_site_aniso_U_11
_atom_site_aniso_U_22
_atom_site_aniso_U_33
_atom_site_aniso_U_23
_atom_site_aniso_U_13
_atom_site_aniso_U_12
O1 0.0280(5) 0.0561(7) 0.0259(5) -0.0167(5) 0.0086(4) -0.0081(5)
N1 0.0148(4) 0.0204(4) 0.0154(4) 0.0006(3) 0.0032(3) -0.0008(3)
C13 0.0172(5) 0.0283(6) 0.0238(5) -0.0059(5) 0.0035(4) 0.0030(4)
C1 0.0177(4) 0.0262(6) 0.0217(5) -0.0039(5) 0.0056(4) -0.0032(4)
C2 0.0175(5) 0.0272(6) 0.0184(5) -0.0006(5) 0.0031(4) -0.0003(4)
C3 0.0176(4) 0.0252(6) 0.0166(4) 0.0027(4) 0.0026(4) -0.0030(4)
C4 0.0144(4) 0.0191(5) 0.0172(4) 0.0022(4) 0.0036(4) -0.0026(4)
C5 0.0126(4) 0.0160(5) 0.0180(5) 0.0022(4) 0.0029(3) 0.0014(4)
C6 0.0214(5) 0.0185(5) 0.0232(5) 0.0026(4) 0.0015(4) -0.0041(4)
C7 0.0267(6) 0.0226(6) 0.0238(6) -0.0030(5) -0.0022(5) -0.0035(5)
C8 0.0284(5) 0.0275(6) 0.0177(5) -0.0014(5) 0.0033(4) 0.0035(5)
C9 0.0195(5) 0.0192(5) 0.0214(5) -0.0010(4) 0.0020(4) 0.0009(4)
C10 0.0269(5) 0.0259(6) 0.0208(5) 0.0035(5) 0.0088(4) -0.0006(5)
C11 0.0212(5) 0.0195(6) 0.0207(5) 0.0002(4) 0.0061(4) -0.0042(4)
C12 0.0194(5) 0.0346(7) 0.0237(5) -0.0029(5) 0.0075(4) 0.0021(5)

loop_
_atom_type_symbol
_atom_type_description
_atom_type_scat_dispersion_real
_atom_type_scat_dispersion_imag
_atom_type_scat_source
C C 0.0033 0.0016 'International Tables Vol C Tables 4.2.6.8 and 6.1.1.4'
H H 0.0000 0.0000 'International Tables Vol C Tables 4.2.6.8 and 6.1.1.4'
N N 0.0061 0.0033 'International Tables Vol C Tables 4.2.6.8 and 6.1.1.4'
O O 0.0106 0.0060 'International Tables Vol C Tables 4.2.6.8 and 6.1.1.4'

loop_
_geom_angle_atom_site_label_1
_geom_angle_atom_site_label_2
_geom_angle_atom_site_label_3
_geom_angle
C9 N1 C4 115.24(9)
C9 N1 C3 60.74(8)
C4 N1 C3 112.29(8)
C9 C13 C1 105.01(10)
C9 C13 H4 110.7
C1 C13 H4 110.7
C9 C13 H15 110.7
C1 C13 H15 110.7
H4 C13 H15 108.8
C2 C1 C13 106.53(10)
C2 C1 H1 110.4
C13 C1 H1 110.4
C2 C1 H3 110.4
C13 C1 H3 110.4
H1 C1 H3 108.6
O1 C2 C3 126.13(11)
O1 C2 C1 125.62(11)
C3 C2 C1 108.22(10)
C2 C3 C9 107.57(10)
C2 C3 N1 109.03(9)
C9 C3 N1 58.42(7)
C2 C3 H5 121.8
C9 C3 H5 121.8
N1 C3 H5 121.8
N1 C4 C5 109.20(8)
N1 C4 C12 107.84(10)
C5 C4 C12 111.83(9)
N1 C4 H13 109.3
C5 C4 H13 109.3
C12 C4 H13 109.3
C6 C5 C11 118.79(10)
C6 C5 C4 120.16(10)
C11 C5 C4 121.02(10)
C5 C6 C7 120.66(11)
C5 C6 H9 119.7
C7 C6 H9 119.7
C8 C7 C6 120.06(12)
C8 C7 H8 120.0
C6 C7 H8 120.0
C7 C8 C10 119.90(11)
C7 C8 H2 120.1
C10 C8 H2 120.0
N1 C9 C3 60.84(8)
N1 C9 C13 111.85(10)
C3 C9 C13 109.46(10)
N1 C9 H14 120.2
C3 C9 H14 120.2
C13 C9 H14 120.2
C8 C10 C11 120.06(12)
C8 C10 H7 120.0
C11 C10 H7 120.0
C10 C11 C5 120.52(11)
C10 C11 H6 119.7
C5 C11 H6 119.7
C4 C12 H12 109.5
C4 C12 H10 109.5
H12 C12 H10 109.5
C4 C12 H11 109.5
H12 C12 H11 109.5
H10 C12 H11 109.5

loop_
_geom_bond_atom_site_label_1
_geom_bond_atom_site_label_2
_geom_bond_distance
O1 C2 1.2042(15)
N1 C9 1.4569(15)
N1 C4 1.4788(14)
N1 C3 1.4935(14)
C13 C9 1.5172(17)
C13 C1 1.5370(18)
C13 H4 0.9700
C13 H15 0.9700
C1 C2 1.5172(16)
C1 H1 0.9700
C1 H3 0.9700
C2 C3 1.4886(16)
C3 C9 1.4919(17)
C3 H5 0.9800
C4 C5 1.5092(15)
C4 C12 1.5226(17)
C4 H13 0.9800
C5 C6 1.3905(16)
C5 C11 1.3915(15)
C6 C7 1.3912(17)
C6 H9 0.9300
C7 C8 1.379(2)
C7 H8 0.9300
C8 C10 1.3868(19)
C8 H2 0.9300
C9 H14 0.9800
C10 C11 1.3898(16)
C10 H7 0.9300
C11 H6 0.9300
C12 H12 0.9600
C12 H10 0.9600
C12 H11 0.9600

loop_
_geom_torsion_atom_site_label_1
_geom_torsion_atom_site_label_2
_geom_torsion_atom_site_label_3
_geom_torsion_atom_site_label_4
_geom_torsion
C9 C13 C1 C2 -17.84(13)
C13 C1 C2 O1 -161.65(14)
C13 C1 C2 C3 16.69(14)
O1 C2 C3 C9 169.63(14)
C1 C2 C3 C9 -8.70(14)
O1 C2 C3 N1 -128.53(15)
C1 C2 C3 N1 53.14(13)
C9 N1 C3 C2 -99.37(11)
C4 N1 C3 C2 153.25(10)
C4 N1 C3 C9 -107.37(10)
C9 N1 C4 C5 87.06(11)
C3 N1 C4 C5 154.05(9)
C9 N1 C4 C12 -151.23(10)
C3 N1 C4 C12 -84.23(11)
N1 C4 C5 C6 -138.54(10)
C12 C4 C5 C6 102.19(13)
N1 C4 C5 C11 43.50(14)
C12 C4 C5 C11 -75.77(13)
C11 C5 C6 C7 0.29(18)
C4 C5 C6 C7 -177.71(11)
C5 C6 C7 C8 -0.40(19)
C6 C7 C8 C10 0.2(2)
C4 N1 C9 C3 102.50(10)
C4 N1 C9 C13 -156.70(9)
C3 N1 C9 C13 100.80(10)
C2 C3 C9 N1 101.93(10)
C2 C3 C9 C13 -2.83(14)
N1 C3 C9 C13 -104.76(11)
C1 C13 C9 N1 -52.58(12)
C1 C13 C9 C3 12.90(13)
C7 C8 C10 C11 0.11(19)
C8 C10 C11 C5 -0.22(18)
C6 C5 C11 C10 0.02(17)
C4 C5 C11 C10 178.01(11)
